data_1554989
loop_
_publ_author_name
'Wang, Lihong'
'Wang, Xiaomin'
'Zhang, Ge'
'Yang, Shengbiao'
'Li, Yan'
'Zhang, Qian'

_publ_section_title
;
 Copper-catalyzed 1,3-aminoazidation of arylcyclopropanes: a facile access
 to 1,3-diamine derivatives
;
_journal_issue 16
_journal_name_full 'Organic Chemistry Frontiers'
_journal_page_first 2934
_journal_paper_doi 10.1039/C9QO00638A
_journal_volume 6
_journal_year 2019
_chemical_formula_sum 'C27 H24 N4 O4 S2'
_chemical_formula_weight 532.62
_space_group_IT_number 14
_space_group_name_Hall '-P 2yn'
_space_group_name_H-M_alt 'P 1 21/n 1'
_symmetry_cell_setting ??monoclinic??
_symmetry_space_group_name_H-M 'P 1 21/n 1'
_atom_sites_solution_hydrogens geom
_atom_sites_solution_primary direct
_atom_sites_solution_secondary difmap
_audit_creation_method SHELXL-97
_audit_update_record
;
2018-05-13 deposited with the CCDC.	2019-07-03 downloaded from the CCDC.
;
_cell_angle_alpha 90.00
_cell_angle_beta 94.84
_cell_angle_gamma 90.00
_cell_formula_units_Z 8
_cell_length_a 9.943
_cell_length_b 19.423
_cell_length_c 27.408
_cell_measurement_reflns_used 4300
_cell_measurement_temperature 293(2)
_cell_measurement_theta_max 29.03
_cell_measurement_theta_min 5.02
_cell_volume 5274.238
_computing_structure_refinement 'SHELXL-97 (Sheldrick, 2008)'
_diffrn_ambient_temperature 293(2)
_diffrn_measured_fraction_theta_full 0.995
_diffrn_measured_fraction_theta_max 0.995
_diffrn_measurement_device_type 'Xcalibur, Atlas, Gemini ultra'
_diffrn_measurement_method '\w scans'
_diffrn_radiation_monochromator graphite
_diffrn_radiation_source 'fine-focus sealed tube'
_diffrn_radiation_type MoK\a
_diffrn_radiation_wavelength 0.71073
_diffrn_reflns_av_R_equivalents 0.0766
_diffrn_reflns_av_sigmaI/netI 0.0403
_diffrn_reflns_limit_h_max 11
_diffrn_reflns_limit_h_min -11
_diffrn_reflns_limit_k_max 23
_diffrn_reflns_limit_k_min -23
_diffrn_reflns_limit_l_max 32
_diffrn_reflns_limit_l_min -32
_diffrn_reflns_number 65925
_diffrn_reflns_theta_full 25.07
_diffrn_reflns_theta_max 25.07
_diffrn_reflns_theta_min 2.23
_exptl_absorpt_coefficient_mu 0.242
_exptl_absorpt_correction_T_max 1.0000
_exptl_absorpt_correction_T_min 0.7928
_exptl_absorpt_correction_type multi-scan
_exptl_crystal_colour colorless
_exptl_crystal_density_diffrn 1.342
_exptl_crystal_density_method 'not measured'
_exptl_crystal_description block
_exptl_crystal_F_000 2224
_exptl_crystal_size_max 0.20
_exptl_crystal_size_mid 0.16
_exptl_crystal_size_min 0.14
_refine_diff_density_max 0.459
_refine_diff_density_min -0.453
_refine_diff_density_rms 0.103
_refine_ls_extinction_method none
_refine_ls_goodness_of_fit_ref 0.819
_refine_ls_hydrogen_treatment mixed
_refine_ls_matrix_type full
_refine_ls_number_parameters 667
_refine_ls_number_reflns 9313
_refine_ls_number_restraints 0
_refine_ls_restrained_S_all 0.819
_refine_ls_R_factor_all 0.0899
_refine_ls_R_factor_gt 0.0549
_refine_ls_shift/su_max 0.000
_refine_ls_shift/su_mean 0.000
_refine_ls_structure_factor_coef Fsqd
_refine_ls_weighting_details 'calc w=1/[\s^2^(Fo^2^)+(0.1548P)^2^+6.3693P] where P=(Fo^2^+2Fc^2^)/3'
_refine_ls_weighting_scheme calc
_refine_ls_wR_factor_gt 0.1647
_refine_ls_wR_factor_ref 0.2051
_reflns_number_gt 6524
_reflns_number_total 9313
_reflns_threshold_expression >2\s(I)
_cod_data_source_file c9qo00638a2.cif
_cod_data_source_block 1
_cod_depositor_comments
;

2022-03-31
Z value and formula fixed to values more according to usual
chemical conventions.                 miguel
;
_cod_original_formula_sum 'C54 H48 N8 O8 S4'
_cod_original_formula_weight 1065.24
_cod_original_formula_units_Z 4
_cod_original_cell_volume 5274.2
_cod_original_sg_symbol_H-M ??P21/n??
_cod_database_code 1554989

loop_
_symmetry_equiv_pos_as_xyz
'x, y, z'
'-x+1/2, y+1/2, -z+1/2'
'-x, -y, -z'
'x-1/2, -y-1/2, z-1/2'

loop_
_atom_site_label
_atom_site_type_symbol
_atom_site_fract_x
_atom_site_fract_y
_atom_site_fract_z
_atom_site_U_iso_or_equiv
_atom_site_adp_type
_atom_site_occupancy
_atom_site_symmetry_multiplicity
_atom_site_calc_flag
_atom_site_refinement_flags
S1 S 0.15625(8) 0.10326(5) 0.37484(3) 0.0404(2) Uani 1 1 d .
S2 S 0.37857(8) 0.09414(5) 0.45032(3) 0.0396(2) Uani 1 1 d .
S3 S 0.63335(9) 0.18740(5) 0.02151(3) 0.0489(3) Uani 1 1 d .
S4 S 0.86519(9) 0.16252(5) 0.09228(3) 0.0473(3) Uani 1 1 d .
O1 O 0.1326(3) 0.14203(15) 0.33075(9) 0.0575(7) Uani 1 1 d .
O2 O 0.4793(2) 0.14166(14) 0.46918(10) 0.0539(7) Uani 1 1 d .
O3 O 0.2805(2) 0.06872(14) 0.48059(9) 0.0515(6) Uani 1 1 d .
O4 O 0.1742(3) 0.03057(13) 0.37271(10) 0.0536(7) Uani 1 1 d .
O5 O 0.5296(3) 0.14362(17) 0.00003(11) 0.0688(8) Uani 1 1 d .
O8 O 0.8818(3) 0.12359(17) 0.13634(9) 0.0655(8) Uani 1 1 d .
C81 C 0.4763(3) 0.01444(16) 0.22794(13) 0.0381(7) Uani 1 1 d .
C1 C 0.3838(3) 0.26690(17) 0.22827(12) 0.0393(8) Uani 1 1 d .
N3 N 0.7172(3) 0.13830(15) 0.06463(11) 0.0442(7) Uani 1 1 d .
O6 O 0.8654(3) 0.23531(14) 0.09446(11) 0.0652(8) Uani 1 1 d .
N8 N 0.2969(3) 0.13610(14) 0.40321(10) 0.0379(6) Uani 1 1 d .
O7 O 0.7304(3) 0.21696(18) -0.00739(10) 0.0703(9) Uani 1 1 d .
C3 C 0.5794(3) 0.26538(16) 0.29379(12) 0.0369(7) Uani 1 1 d .
C80 C 0.4355(3) 0.01217(17) 0.17784(13) 0.0409(8) Uani 1 1 d .
C4 C 0.3412(4) 0.20620(17) 0.38968(13) 0.0425(8) Uani 1 1 d .
H4A H 0.3804 0.2296 0.4188 0.051 Uiso 1 1 calc R
H4B H 0.2635 0.2325 0.3766 0.051 Uiso 1 1 calc R
C5 C 0.4437(4) 0.20331(18) 0.35214(14) 0.0463(9) Uani 1 1 d .
H5A H 0.5243 0.1805 0.3665 0.056 Uiso 1 1 calc R
H5B H 0.4074 0.1757 0.3246 0.056 Uiso 1 1 calc R
C6 C 0.6207(3) 0.00580(17) 0.24725(12) 0.0385(7) Uani 1 1 d .
C82 C 0.5302(3) 0.25925(15) 0.24450(12) 0.0358(7) Uani 1 1 d .
N4 N 0.5432(4) 0.31278(19) 0.37634(12) 0.0653(10) Uani 1 1 d .
C8 C 0.7172(4) 0.25889(19) 0.30598(15) 0.0504(9) Uani 1 1 d .
H8 H 0.7506 0.2634 0.3385 0.060 Uiso 1 1 calc R
C9 C 0.5374(4) 0.00623(18) 0.14018(13) 0.0464(8) Uani 1 1 d .
H9 H 0.6222 -0.0112 0.1564 0.056 Uiso 1 1 calc R
C10 C 0.4339(4) 0.2421(2) 0.07145(14) 0.0539(10) Uani 1 1 d .
H10 H 0.3927 0.1993 0.0677 0.065 Uiso 1 1 calc R
C84 C 0.4578(3) 0.02298(18) 0.42489(12) 0.0391(8) Uani 1 1 d .
C11 C 0.6203(4) 0.24527(18) 0.21006(14) 0.0461(8) Uani 1 1 d .
H11 H 0.5884 0.2401 0.1774 0.055 Uiso 1 1 calc R
C83 C 0.4828(4) 0.27348(17) 0.33331(12) 0.0416(8) Uani 1 1 d .
H83 H 0.4013 0.2973 0.3196 0.050 Uiso 1 1 calc R
C12 C 0.2990(4) 0.0185(2) 0.16304(15) 0.0567(10) Uani 1 1 d .
H12 H 0.2711 0.0168 0.1298 0.068 Uiso 1 1 calc R
C85 C 0.0254(3) 0.12043(19) 0.41202(12) 0.0407(8) Uani 1 1 d .
C13 C 0.3781(4) 0.02408(19) 0.26077(14) 0.0490(9) Uani 1 1 d .
H13 H 0.4042 0.0266 0.2941 0.059 Uiso 1 1 calc R
C14 C 0.5646(4) 0.07481(19) 0.11723(15) 0.0535(10) Uani 1 1 d .
H14A H 0.6015 0.1061 0.1425 0.064 Uiso 1 1 calc R
H14B H 0.4799 0.0940 0.1032 0.064 Uiso 1 1 calc R
C15 C 0.5714(3) 0.0340(2) 0.39989(14) 0.0487(9) Uani 1 1 d .
H15 H 0.6047 0.0783 0.3961 0.058 Uiso 1 1 calc R
C16 C 0.4097(4) -0.0424(2) 0.43175(15) 0.0552(10) Uani 1 1 d .
H16 H 0.3346 -0.0493 0.4492 0.066 Uiso 1 1 calc R
N5 N 0.4919(4) -0.04173(19) 0.09961(13) 0.0706(11) Uani 1 1 d .
C18 C 0.6625(4) 0.06993(19) 0.07735(15) 0.0531(9) Uani 1 1 d .
H18A H 0.7367 0.0398 0.0884 0.064 Uiso 1 1 calc R
H18B H 0.6163 0.0496 0.0483 0.064 Uiso 1 1 calc R
C19 C 0.9894(3) 0.1360(2) 0.05441(13) 0.0497(9) Uani 1 1 d .
C20 C 0.3727(5) 0.2941(3) 0.09559(17) 0.0703(13) Uani 1 1 d .
H20 H 0.2906 0.2862 0.1086 0.084 Uiso 1 1 calc R
C21 C 0.3214(4) 0.3308(2) 0.22782(15) 0.0546(10) Uani 1 1 d .
H21 H 0.3699 0.3693 0.2391 0.066 Uiso 1 1 calc R
C22 C 0.8054(4) 0.2459(2) 0.27102(16) 0.0566(10) Uani 1 1 d .
H22 H 0.8975 0.2419 0.2799 0.068 Uiso 1 1 calc R
C23 C 0.6978(4) 0.0622(2) 0.26221(18) 0.0629(11) Uani 1 1 d .
H23 H 0.6599 0.1060 0.2599 0.075 Uiso 1 1 calc R
N2 N 0.5650(5) 0.3720(2) 0.36873(17) 0.0942(14) Uani 1 1 d .
C25 C 0.6777(4) -0.0586(2) 0.25220(16) 0.0553(10) Uani 1 1 d .
H25 H 0.6266 -0.0972 0.2427 0.066 Uiso 1 1 calc R
C26 C -0.0239(4) 0.0682(2) 0.43969(16) 0.0596(11) Uani 1 1 d .
H26 H 0.0141 0.0244 0.4398 0.072 Uiso 1 1 calc R
C27 C 0.2043(4) 0.0271(2) 0.19604(17) 0.0608(11) Uani 1 1 d .
H27 H 0.1134 0.0309 0.1853 0.073 Uiso 1 1 calc R
C28 C 0.5858(4) -0.0871(2) 0.38688(15) 0.0586(11) Uani 1 1 d .
H28 H 0.6286 -0.1245 0.3737 0.070 Uiso 1 1 calc R
C29 C 0.3075(4) 0.2111(2) 0.21204(16) 0.0584(11) Uani 1 1 d .
H29 H 0.3469 0.1676 0.2125 0.070 Uiso 1 1 calc R
C30 C 0.6342(4) -0.0218(2) 0.38073(15) 0.0574(10) Uani 1 1 d .
H30 H 0.7098 -0.0152 0.3635 0.069 Uiso 1 1 calc R
C31 C 0.5568(3) 0.25375(19) 0.05278(13) 0.0439(8) Uani 1 1 d .
C32 C -0.0272(4) 0.1856(2) 0.41204(17) 0.0603(11) Uani 1 1 d .
H32 H 0.0073 0.2202 0.3933 0.072 Uiso 1 1 calc R
C33 C 0.7569(4) 0.2388(2) 0.22331(16) 0.0548(10) Uani 1 1 d .
H33 H 0.8159 0.2296 0.1996 0.066 Uiso 1 1 calc R
C34 C 0.4747(5) -0.0977(2) 0.41233(17) 0.0636(11) Uani 1 1 d .
H34 H 0.4430 -0.1421 0.4166 0.076 Uiso 1 1 calc R
C35 C 0.2447(4) 0.0299(2) 0.24509(16) 0.0578(10) Uani 1 1 d .
H35 H 0.1810 0.0358 0.2677 0.069 Uiso 1 1 calc R
C36 C 0.6170(4) 0.3180(2) 0.05723(18) 0.0678(12) Uani 1 1 d .
H36 H 0.6988 0.3263 0.0442 0.081 Uiso 1 1 calc R
C37 C 0.8102(4) -0.0664(2) 0.27113(18) 0.0660(12) Uani 1 1 d .
H37 H 0.8476 -0.1103 0.2743 0.079 Uiso 1 1 calc R
C38 C 0.4325(6) 0.3575(3) 0.1005(2) 0.0836(16) Uani 1 1 d .
H38 H 0.3911 0.3925 0.1168 0.100 Uiso 1 1 calc R
C39 C 0.8865(4) -0.0104(2) 0.28522(17) 0.0647(12) Uani 1 1 d .
H39 H 0.9756 -0.0159 0.2979 0.078 Uiso 1 1 calc R
C40 C 1.0406(4) 0.0698(3) 0.05902(17) 0.0661(11) Uani 1 1 d .
H40 H 1.0067 0.0388 0.0808 0.079 Uiso 1 1 calc R
C41 C -0.1836(4) 0.1474(3) 0.46747(17) 0.0749(15) Uani 1 1 d .
H41 H -0.2550 0.1569 0.4863 0.090 Uiso 1 1 calc R
C42 C 0.1137(4) 0.2817(3) 0.19495(19) 0.0745(14) Uani 1 1 d .
H42 H 0.0230 0.2865 0.1841 0.089 Uiso 1 1 calc R
C43 C -0.1323(5) 0.1986(3) 0.4403(2) 0.0792(15) Uani 1 1 d .
H43 H -0.1687 0.2427 0.4409 0.095 Uiso 1 1 calc R
C44 C 1.0373(5) 0.1814(3) 0.02144(17) 0.0740(13) Uani 1 1 d .
H44 H 1.0016 0.2256 0.0178 0.089 Uiso 1 1 calc R
N6 N 0.4718(7) -0.0988(2) 0.11305(17) 0.113(2) Uani 1 1 d .
C46 C -0.1307(5) 0.0825(3) 0.46715(18) 0.0764(14) Uani 1 1 d .
H46 H -0.1668 0.0478 0.4855 0.092 Uiso 1 1 calc R
C47 C 0.1737(5) 0.2182(2) 0.19516(19) 0.0743(14) Uani 1 1 d .
H47 H 0.1242 0.1799 0.1839 0.089 Uiso 1 1 calc R
C48 C 0.1869(4) 0.3373(2) 0.21057(19) 0.0693(12) Uani 1 1 d .
H48 H 0.1465 0.3805 0.2097 0.083 Uiso 1 1 calc R
C49 C 0.5537(6) 0.3694(3) 0.0813(2) 0.0894(18) Uani 1 1 d .
H49 H 0.5934 0.4127 0.0846 0.107 Uiso 1 1 calc R
C50 C 1.1918(5) 0.0950(5) -0.0012(2) 0.098(2) Uani 1 1 d .
H50 H 1.2614 0.0818 -0.0198 0.117 Uiso 1 1 calc R
C51 C 1.1436(5) 0.0504(3) 0.0305(2) 0.0884(17) Uani 1 1 d .
H51 H 1.1793 0.0061 0.0334 0.106 Uiso 1 1 calc R
C52 C 0.8310(4) 0.0544(2) 0.2806(2) 0.0764(14) Uani 1 1 d .
H52 H 0.8827 0.0929 0.2899 0.092 Uiso 1 1 calc R
C54 C 1.1391(6) 0.1600(5) -0.0061(2) 0.104(2) Uani 1 1 d .
H54 H 1.1726 0.1902 -0.0285 0.124 Uiso 1 1 calc R
N7 N 0.4391(12) -0.1533(3) 0.1228(3) 0.209(5) Uani 1 1 d .
N9 N 0.6007(9) 0.4277(3) 0.3669(3) 0.158(3) Uani 1 1 d .

loop_
_atom_site_aniso_label
_atom_site_aniso_U_11
_atom_site_aniso_U_22
_atom_site_aniso_U_33
_atom_site_aniso_U_23
_atom_site_aniso_U_13
_atom_site_aniso_U_12
S1 0.0345(4) 0.0479(5) 0.0386(5) -0.0018(4) 0.0025(3) -0.0022(4)
S2 0.0321(4) 0.0515(5) 0.0355(4) -0.0012(4) 0.0054(3) -0.0020(4)
S3 0.0431(5) 0.0654(6) 0.0379(5) -0.0023(4) 0.0019(4) -0.0042(4)
S4 0.0470(5) 0.0527(6) 0.0413(5) -0.0021(4) -0.0019(4) -0.0021(4)
O1 0.0557(16) 0.080(2) 0.0354(13) 0.0089(13) -0.0018(11) 0.0002(14)
O2 0.0424(14) 0.0624(17) 0.0557(15) -0.0131(13) -0.0027(12) -0.0065(12)
O3 0.0457(14) 0.0686(18) 0.0420(14) 0.0045(12) 0.0151(11) -0.0011(12)
O4 0.0496(15) 0.0464(15) 0.0637(16) -0.0144(12) -0.0010(12) -0.0037(12)
O5 0.0556(17) 0.089(2) 0.0594(17) -0.0238(16) -0.0106(14) -0.0113(15)
O8 0.0734(19) 0.084(2) 0.0387(14) 0.0074(14) 0.0030(13) 0.0079(16)
C81 0.0396(18) 0.0268(17) 0.0481(19) 0.0000(14) 0.0058(15) -0.0032(13)
C1 0.0395(18) 0.0380(19) 0.0401(18) 0.0050(15) 0.0005(14) -0.0065(14)
N3 0.0400(15) 0.0470(17) 0.0457(17) -0.0011(13) 0.0042(13) -0.0053(13)
O6 0.0666(18) 0.0519(17) 0.0739(19) -0.0134(14) -0.0129(15) -0.0012(14)
N8 0.0324(14) 0.0403(16) 0.0412(15) 0.0031(12) 0.0043(12) -0.0048(12)
O7 0.0614(18) 0.102(2) 0.0487(16) 0.0156(16) 0.0138(13) -0.0056(16)
C3 0.0412(18) 0.0285(17) 0.0414(18) 0.0043(14) 0.0055(14) -0.0085(13)
C80 0.0444(19) 0.0306(18) 0.048(2) -0.0030(15) 0.0050(15) -0.0046(14)
C4 0.0452(19) 0.0370(19) 0.0469(19) -0.0005(15) 0.0132(16) -0.0040(15)
C5 0.049(2) 0.041(2) 0.051(2) -0.0006(16) 0.0173(17) -0.0025(16)
C6 0.0421(18) 0.0327(17) 0.0413(18) 0.0012(14) 0.0069(15) -0.0028(14)
C82 0.0387(17) 0.0259(16) 0.0429(18) 0.0035(14) 0.0044(14) -0.0076(13)
N4 0.092(3) 0.054(2) 0.050(2) -0.0086(16) 0.0092(18) -0.0258(19)
C8 0.044(2) 0.048(2) 0.058(2) 0.0065(18) -0.0024(17) -0.0067(16)
C9 0.054(2) 0.039(2) 0.046(2) -0.0059(16) 0.0078(17) 0.0014(16)
C10 0.055(2) 0.055(2) 0.052(2) 0.0117(19) 0.0059(18) 0.0072(19)
C84 0.0320(16) 0.048(2) 0.0363(17) 0.0025(15) -0.0017(13) 0.0016(14)
C11 0.050(2) 0.043(2) 0.046(2) -0.0035(16) 0.0094(16) -0.0086(16)
C83 0.048(2) 0.0367(18) 0.0405(18) -0.0010(15) 0.0062(15) -0.0068(15)
C12 0.052(2) 0.062(3) 0.054(2) -0.0048(19) -0.0050(19) -0.0023(19)
C85 0.0238(15) 0.055(2) 0.0428(18) -0.0010(16) 0.0004(13) -0.0034(15)
C13 0.050(2) 0.049(2) 0.049(2) -0.0016(17) 0.0102(17) -0.0086(17)
C14 0.063(2) 0.042(2) 0.060(2) -0.0072(18) 0.024(2) -0.0022(18)
C15 0.0355(18) 0.055(2) 0.056(2) 0.0073(18) 0.0083(16) 0.0031(16)
C16 0.053(2) 0.052(2) 0.061(2) 0.0052(19) 0.0077(19) -0.0053(19)
N5 0.111(3) 0.049(2) 0.054(2) -0.0120(17) 0.017(2) -0.020(2)
C18 0.058(2) 0.044(2) 0.059(2) -0.0098(18) 0.0152(19) -0.0024(18)
C19 0.0352(18) 0.070(3) 0.043(2) 0.0005(18) -0.0038(15) -0.0075(17)
C20 0.072(3) 0.078(3) 0.062(3) 0.016(2) 0.010(2) 0.029(3)
C21 0.053(2) 0.041(2) 0.069(3) 0.0000(19) -0.0011(19) 0.0002(17)
C22 0.0356(19) 0.059(2) 0.076(3) 0.002(2) 0.0078(19) -0.0062(17)
C23 0.052(2) 0.038(2) 0.095(3) 0.012(2) -0.011(2) -0.0069(18)
N2 0.134(4) 0.057(3) 0.091(3) -0.020(2) 0.004(3) -0.019(3)
C25 0.050(2) 0.041(2) 0.075(3) -0.0113(19) 0.0034(19) 0.0038(17)
C26 0.045(2) 0.060(3) 0.074(3) 0.006(2) 0.010(2) -0.0165(19)
C27 0.037(2) 0.058(3) 0.087(3) -0.006(2) 0.003(2) -0.0056(18)
C28 0.063(3) 0.057(3) 0.054(2) -0.0082(19) -0.006(2) 0.017(2)
C29 0.053(2) 0.041(2) 0.078(3) 0.0084(19) -0.011(2) -0.0115(17)
C30 0.049(2) 0.068(3) 0.056(2) 0.004(2) 0.0113(18) 0.018(2)
C31 0.0402(19) 0.048(2) 0.0420(19) 0.0067(16) -0.0062(15) 0.0041(16)
C32 0.048(2) 0.064(3) 0.071(3) 0.006(2) 0.013(2) 0.0093(19)
C33 0.052(2) 0.050(2) 0.066(3) -0.0077(19) 0.023(2) -0.0079(18)
C34 0.065(3) 0.048(2) 0.077(3) 0.000(2) -0.003(2) -0.002(2)
C35 0.050(2) 0.059(3) 0.068(3) -0.007(2) 0.020(2) -0.0076(19)
C36 0.053(2) 0.056(3) 0.091(3) 0.011(2) -0.012(2) -0.003(2)
C37 0.053(2) 0.055(3) 0.091(3) -0.002(2) 0.011(2) 0.017(2)
C38 0.095(4) 0.076(4) 0.076(3) -0.006(3) -0.017(3) 0.041(3)
C39 0.034(2) 0.081(3) 0.079(3) 0.009(2) 0.0020(19) 0.002(2)
C40 0.059(3) 0.077(3) 0.061(3) 0.002(2) 0.004(2) 0.012(2)
C41 0.032(2) 0.136(5) 0.057(3) -0.017(3) 0.0063(18) -0.002(3)
C42 0.041(2) 0.086(4) 0.095(4) 0.022(3) -0.002(2) -0.008(2)
C43 0.054(3) 0.096(4) 0.088(4) -0.014(3) 0.012(3) 0.023(3)
C44 0.060(3) 0.094(4) 0.069(3) 0.017(3) 0.009(2) -0.024(2)
N6 0.217(6) 0.049(3) 0.076(3) -0.023(2) 0.020(3) -0.023(3)
C46 0.051(3) 0.108(4) 0.072(3) 0.007(3) 0.015(2) -0.022(3)
C47 0.060(3) 0.062(3) 0.095(4) 0.013(3) -0.022(2) -0.023(2)
C48 0.052(2) 0.064(3) 0.091(3) 0.004(2) 0.003(2) 0.012(2)
C49 0.084(4) 0.051(3) 0.126(5) -0.003(3) -0.036(3) 0.014(3)
C50 0.055(3) 0.172(7) 0.067(3) -0.024(4) 0.011(3) -0.013(4)
C51 0.066(3) 0.114(5) 0.085(4) -0.024(3) 0.002(3) 0.019(3)
C52 0.056(3) 0.058(3) 0.110(4) 0.015(3) -0.020(3) -0.019(2)
C54 0.071(4) 0.169(7) 0.073(4) 0.013(4) 0.017(3) -0.042(4)
N7 0.435(15) 0.057(4) 0.137(6) -0.015(4) 0.039(7) -0.058(6)
N9 0.238(8) 0.072(4) 0.159(6) -0.016(4) -0.007(6) -0.055(4)

loop_
_atom_type_symbol
_atom_type_description
_atom_type_scat_dispersion_real
_atom_type_scat_dispersion_imag
_atom_type_scat_source
C C 0.0033 0.0016 'International Tables Vol C Tables 4.2.6.8 and 6.1.1.4'
H H 0.0000 0.0000 'International Tables Vol C Tables 4.2.6.8 and 6.1.1.4'
N N 0.0061 0.0033 'International Tables Vol C Tables 4.2.6.8 and 6.1.1.4'
O O 0.0106 0.0060 'International Tables Vol C Tables 4.2.6.8 and 6.1.1.4'
S S 0.1246 0.1234 'International Tables Vol C Tables 4.2.6.8 and 6.1.1.4'

loop_
_geom_angle_atom_site_label_1
_geom_angle_atom_site_label_2
_geom_angle_atom_site_label_3
_geom_angle
O4 S1 O1 120.04(17)
O4 S1 N8 107.16(15)
O1 S1 N8 105.36(15)
O4 S1 C85 108.31(17)
O1 S1 C85 108.35(17)
N8 S1 C85 106.90(15)
O3 S2 O2 120.58(16)
O3 S2 N8 107.85(14)
O2 S2 N8 104.12(15)
O3 S2 C84 108.05(16)
O2 S2 C84 109.10(16)
N8 S2 C84 106.25(15)
O7 S3 O5 120.85(19)
O7 S3 N3 107.53(16)
O5 S3 N3 104.48(18)
O7 S3 C31 108.55(19)
O5 S3 C31 108.14(18)
N3 S3 C31 106.39(15)
O6 S4 O8 119.71(19)
O6 S4 N3 107.45(16)
O8 S4 N3 105.71(17)
O6 S4 C19 108.64(19)
O8 S4 C19 107.96(18)
N3 S4 C19 106.66(16)
C80 C81 C13 118.4(3)
C80 C81 C6 122.2(3)
C13 C81 C6 119.3(3)
C29 C1 C21 117.9(3)
C29 C1 C82 121.0(3)
C21 C1 C82 121.1(3)
C18 N3 S4 118.2(3)
C18 N3 S3 120.1(2)
S4 N3 S3 121.70(18)
C4 N8 S2 120.1(2)
C4 N8 S1 119.2(2)
S2 N8 S1 120.35(16)
C8 C3 C82 118.8(3)
C8 C3 C83 120.6(3)
C82 C3 C83 120.4(3)
C12 C80 C81 118.6(3)
C12 C80 C9 120.2(3)
C81 C80 C9 121.1(3)
N8 C4 C5 111.6(3)
C83 C5 C4 113.9(3)
C23 C6 C25 118.6(3)
C23 C6 C81 120.5(3)
C25 C6 C81 120.8(3)
C11 C82 C3 118.8(3)
C11 C82 C1 119.2(3)
C3 C82 C1 122.0(3)
N2 N4 C83 115.0(4)
C22 C8 C3 121.6(4)
N5 C9 C14 107.1(3)
N5 C9 C80 112.2(3)
C14 C9 C80 111.8(3)
C31 C10 C20 119.9(4)
C16 C84 C15 121.2(3)
C16 C84 S2 119.8(3)
C15 C84 S2 118.9(3)
C82 C11 C33 121.2(4)
N4 C83 C3 112.4(3)
N4 C83 C5 106.8(3)
C3 C83 C5 110.2(3)
C27 C12 C80 121.8(4)
C26 C85 C32 121.7(4)
C26 C85 S1 119.7(3)
C32 C85 S1 118.6(3)
C35 C13 C81 121.5(4)
C9 C14 C18 113.1(3)
C30 C15 C84 118.7(4)
C84 C16 C34 119.0(4)
N6 N5 C9 113.5(4)
N3 C18 C14 112.3(3)
C44 C19 C40 120.7(4)
C44 C19 S4 119.9(4)
C40 C19 S4 119.3(3)
C38 C20 C10 120.0(5)
C1 C21 C48 120.2(4)
C33 C22 C8 119.5(4)
C6 C23 C52 120.8(4)
N9 N2 N4 169.8(7)
C6 C25 C37 120.6(4)
C85 C26 C46 118.5(4)
C12 C27 C35 119.4(4)
C34 C28 C30 120.4(4)
C47 C29 C1 121.3(4)
C28 C30 C15 120.4(4)
C10 C31 C36 120.2(4)
C10 C31 S3 119.6(3)
C36 C31 S3 120.2(3)
C85 C32 C43 118.6(4)
C22 C33 C11 120.3(4)
C28 C34 C16 120.2(4)
C13 C35 C27 120.1(4)
C49 C36 C31 118.9(5)
C39 C37 C25 120.5(4)
C20 C38 C49 120.2(5)
C37 C39 C52 119.7(4)
C19 C40 C51 118.8(5)
C46 C41 C43 120.4(4)
C48 C42 C47 119.7(4)
C41 C43 C32 120.6(5)
C19 C44 C54 118.5(6)
N7 N6 N5 172.4(9)
C41 C46 C26 120.2(5)
C29 C47 C42 120.0(4)
C42 C48 C21 120.9(4)
C36 C49 C38 120.7(5)
C51 C50 C54 120.3(6)
C50 C51 C40 120.5(6)
C23 C52 C39 119.8(4)
C50 C54 C44 121.1(6)

loop_
_geom_bond_atom_site_label_1
_geom_bond_atom_site_label_2
_geom_bond_distance
S1 O4 1.425(3)
S1 O1 1.426(3)
S1 N8 1.668(3)
S1 C85 1.751(3)
S2 O3 1.421(2)
S2 O2 1.426(3)
S2 N8 1.678(3)
S2 C84 1.763(3)
S3 O7 1.420(3)
S3 O5 1.425(3)
S3 N3 1.684(3)
S3 C31 1.756(4)
S4 O6 1.415(3)
S4 O8 1.423(3)
S4 N3 1.665(3)
S4 C19 1.757(4)
C81 C80 1.399(5)
C81 C13 1.395(5)
C81 C6 1.497(5)
C1 C29 1.376(5)
C1 C21 1.387(5)
C1 C82 1.493(5)
N3 C18 1.488(5)
N8 C4 1.488(4)
C3 C8 1.388(5)
C3 C82 1.402(5)
C3 C83 1.516(5)
C80 C12 1.389(5)
C80 C9 1.511(5)
C4 C5 1.509(5)
C5 C83 1.519(5)
C6 C23 1.379(5)
C6 C25 1.375(5)
C82 C11 1.382(5)
N4 N2 1.191(5)
N4 C83 1.489(5)
C8 C22 1.376(5)
C9 N5 1.491(5)
C9 C14 1.507(5)
C10 C31 1.383(5)
C10 C20 1.377(6)
C84 C16 1.375(5)
C84 C15 1.387(5)
C11 C33 1.382(5)
C12 C27 1.370(6)
C85 C26 1.381(5)
C85 C32 1.369(5)
C13 C35 1.364(6)
C14 C18 1.526(5)
C15 C30 1.377(5)
C16 C34 1.383(6)
N5 N6 1.190(6)
C19 C44 1.377(6)
C19 C40 1.384(6)
C20 C38 1.368(7)
C21 C48 1.386(6)
C22 C33 1.362(6)
C23 C52 1.385(6)
N2 N9 1.141(7)
C25 C37 1.384(6)
C26 C46 1.381(6)
C27 C35 1.371(6)
C28 C34 1.370(6)
C28 C30 1.373(6)
C29 C47 1.378(6)
C31 C36 1.384(6)
C32 C43 1.376(6)
C36 C49 1.379(7)
C37 C39 1.364(6)
C38 C49 1.374(8)
C39 C52 1.376(6)
C40 C51 1.392(7)
C41 C46 1.367(7)
C41 C43 1.366(7)
C42 C48 1.352(7)
C42 C47 1.369(7)
C44 C54 1.378(8)
N6 N7 1.146(7)
C50 C51 1.345(9)
C50 C54 1.369(9)
